data_2001971
loop_
_publ_author_name
'Pohl, D.'
'Gross, T.'

_publ_section_title
;
 Caesium nitrate (II) at 296 K
;
_journal_coden_ASTM ACSCEE
_journal_issue 2
_journal_name_full
;
 Acta Crystallographica, Section C: Crystal Structure Communications
;
_journal_page_first 316
_journal_page_last 318
_journal_paper_doi 10.1107/S0108270192006504
_journal_volume 49
_journal_year 1993
_chemical_formula_sum 'Cs N O3'
_chemical_formula_weight 194.91
_space_group_crystal_system trigonal
_space_group_IT_number 144
_space_group_name_Hall 'P 31'
_space_group_name_H-M_alt 'P 31'
_cell_angle_alpha 90.0
_cell_angle_beta 90.0
_cell_angle_gamma 120.0
_cell_formula_units_Z 9
_cell_length_a 10.902(2)
_cell_length_b 10.902(2)
_cell_length_c 7.740(2)
_cell_volume 796.7(3)
_diffrn_radiation_type Ag
_diffrn_radiation_wavelength 0.56087
_exptl_absorpt_coefficient_mu 5.44
_exptl_crystal_density_diffrn 3.656(2)
_exptl_crystal_F_000 765
_cod_data_source_file se0089.cif
_cod_data_source_block se0089_structure_1_of_1
_cod_original_cell_volume 796.7(4)
_cod_original_formula_sum 'Cs1 N1 O3'
_cod_database_code 2001971

loop_
_space_group_symop_id
_space_group_symop_operation_xyz
1 x,y,z
2 -y,x-y,z+1/3
3 -x+y,-x,z+2/3

loop_
_atom_site_label
_atom_site_fract_x
_atom_site_fract_y
_atom_site_fract_z
Cs(1) .44810(10) .55570(10) .6527(3)
Cs(2) .12050(10) .22200(10) .0
Cs(3) -.21610(10) .22820(10) .63330(10)
N(1) .4629(7) .5933(7) .1604(16)
N(2) .1085(7) .2034(7) -.4692(12)
N(3) -.2290(9) .2345(7) .109(2)
O(1) .4417(7) .6650(8) .2670(10)
O(2) .4004(10) .4650(7) .1673(15)
O(3) .5510(7) .6605(8) .0452(11)
O(4) .0045(6) .1134(6) -.3876(11)
O(5) .2265(5) .2314(7) -.4274(12)
O(6) .0828(10) .2565(8) -.5985(11)
O(7) -.2484(13) .1638(9) .2304(11)
O(8) -.1073(6) .3216(7) .0481(13)
O(9) -.3311(6) .2231(6) .0210(11)
